data_4028838
loop_
_publ_author_name
'Wen-Juan Hao'
'Jian-Qiang Wang'
'Xiao-Ping Xu'
'Shi-Lei Zhang'
'Shun-Yi Wang'
'Shun-Jun Ji'

_publ_section_title
;
 I2/O2-Promoted Domino Reactions of Isatins or 3-Hydroxyindolin-2-one
 Derivatives with Enaminones
;
_journal_name_full 'Journal of Organic Chemistry'
_journal_page_first 12362
_journal_page_last 12373
_journal_paper_doi 10.1021/jo401773j
_journal_volume 78
_journal_year 2013
_chemical_formula_moiety 'C22 H15 I N2 O'
_chemical_formula_sum 'C22 H15 I N2 O'
_chemical_formula_weight 450.26
_chemical_name_systematic
; 
 ? 
;
_space_group_IT_number 88
_symmetry_cell_setting tetragonal
_symmetry_Int_Tables_number 88
_symmetry_space_group_name_Hall '-I 4ad'
_symmetry_space_group_name_H-M 'I 41/a :2'
_atom_sites_solution_hydrogens geom
_atom_sites_solution_primary direct
_atom_sites_solution_secondary difmap
_audit_creation_method SHELXL-97
_cell_angle_alpha 90.00
_cell_angle_beta 90.00
_cell_angle_gamma 90.00
_cell_formula_units_Z 16
_cell_length_a 30.901(4)
_cell_length_b 30.901(4)
_cell_length_c 8.0232(11)
_cell_measurement_reflns_used 9933
_cell_measurement_temperature 293(2)
_cell_measurement_theta_max 25.3
_cell_measurement_theta_min 3.2
_cell_volume 7661.1(18)
_computing_cell_refinement CrystalClear
_computing_data_collection CrystalClear
_computing_data_reduction CrystalStructure
_computing_structure_refinement 'SHELXL-97 (Sheldrick, 1997)'
_computing_structure_solution 'SHELXS-97 (Sheldrick, 1990)'
_diffrn_ambient_temperature 293(2)
_diffrn_detector_area_resol_mean 7.31
_diffrn_measured_fraction_theta_full 0.997
_diffrn_measured_fraction_theta_max 0.997
_diffrn_measurement_device_type 'Rigaku Mercury'
_diffrn_measurement_method \w
_diffrn_radiation_monochromator graphite
_diffrn_radiation_source 'fine-focus sealed tube'
_diffrn_radiation_type MoK\a
_diffrn_radiation_wavelength 0.71070
_diffrn_reflns_av_R_equivalents 0.0852
_diffrn_reflns_av_sigmaI/netI 0.0418
_diffrn_reflns_limit_h_max 37
_diffrn_reflns_limit_h_min -37
_diffrn_reflns_limit_k_max 37
_diffrn_reflns_limit_k_min -33
_diffrn_reflns_limit_l_max 9
_diffrn_reflns_limit_l_min -8
_diffrn_reflns_number 35268
_diffrn_reflns_theta_full 25.34
_diffrn_reflns_theta_max 25.34
_diffrn_reflns_theta_min 3.22
_exptl_absorpt_coefficient_mu 1.684
_exptl_absorpt_correction_T_max 0.8497
_exptl_absorpt_correction_T_min 0.5523
_exptl_absorpt_correction_type multi-scan
_exptl_absorpt_process_details 'Jacobson, R. (1998) Private communication'
_exptl_crystal_colour red
_exptl_crystal_density_diffrn 1.562
_exptl_crystal_description block
_exptl_crystal_F_000 3552
_exptl_crystal_size_max 0.40
_exptl_crystal_size_mid 0.12
_exptl_crystal_size_min 0.10
_refine_diff_density_max 1.067
_refine_diff_density_min -0.592
_refine_diff_density_rms 0.135
_refine_ls_extinction_method none
_refine_ls_goodness_of_fit_ref 1.105
_refine_ls_hydrogen_treatment constr
_refine_ls_matrix_type full
_refine_ls_number_parameters 238
_refine_ls_number_reflns 3499
_refine_ls_number_restraints 0
_refine_ls_restrained_S_all 1.105
_refine_ls_R_factor_all 0.1324
_refine_ls_R_factor_gt 0.1149
_refine_ls_shift/su_max 0.000
_refine_ls_shift/su_mean 0.000
_refine_ls_structure_factor_coef Fsqd
_refine_ls_weighting_details 'calc w=1/[\s^2^(Fo^2^)+(0.2931P)^2^+96.0564P] where P=(Fo^2^+2Fc^2^)/3'
_refine_ls_weighting_scheme calc
_refine_ls_wR_factor_gt 0.4048
_refine_ls_wR_factor_ref 0.4220
_reflns_number_gt 3052
_reflns_number_total 3499
_reflns_threshold_expression >2sigma(I)
_cod_data_source_file jo401773j_si_003.cif
_cod_data_source_block shelxl
_cod_original_sg_symbol_H-M 'I 41/a'
_cod_database_code 4028838

loop_
_symmetry_equiv_pos_as_xyz
'x, y, z'
'-y+3/4, x+1/4, z+1/4'
'-x+1/2, -y, z+1/2'
'y+3/4, -x+3/4, z+3/4'
'x+1/2, y+1/2, z+1/2'
'-y+5/4, x+3/4, z+3/4'
'-x+1, -y+1/2, z+1'
'y+5/4, -x+5/4, z+5/4'
'-x, -y, -z'
'y-3/4, -x-1/4, -z-1/4'
'x-1/2, y, -z-1/2'
'-y-3/4, x-3/4, -z-3/4'
'-x+1/2, -y+1/2, -z+1/2'
'y-1/4, -x+1/4, -z+1/4'
'x, y+1/2, -z'
'-y-1/4, x-1/4, -z-1/4'

loop_
_atom_site_label
_atom_site_type_symbol
_atom_site_fract_x
_atom_site_fract_y
_atom_site_fract_z
_atom_site_U_iso_or_equiv
_atom_site_adp_type
_atom_site_occupancy
_atom_site_symmetry_multiplicity
_atom_site_calc_flag
_atom_site_refinement_flags
I1 I 0.41984(4) 0.64611(4) 0.88362(11) 0.0615(6) Uani 1 1 d .
O1 O 0.3845(3) 0.5619(3) 0.6347(14) 0.065(3) Uani 1 1 d .
N1 N 0.4575(4) 0.5795(3) 0.6034(16) 0.052(3) Uani 1 1 d .
N2 N 0.5025(4) 0.4529(3) 0.8477(15) 0.047(3) Uani 1 1 d .
C1 C 0.4539(4) 0.6225(4) 0.5374(16) 0.041(3) Uani 1 1 d .
C2 C 0.4384(4) 0.6560(4) 0.6369(15) 0.037(3) Uani 1 1 d .
C3 C 0.4364(4) 0.6965(4) 0.5695(17) 0.042(3) Uani 1 1 d .
H3 H 0.4231 0.7183 0.6306 0.051 Uiso 1 1 calc R
C4 C 0.4531(5) 0.7066(4) 0.416(2) 0.053(3) Uani 1 1 d .
H4 H 0.4547 0.7351 0.3793 0.063 Uiso 1 1 calc R
C5 C 0.4674(4) 0.6730(5) 0.3165(17) 0.050(3) Uani 1 1 d .
H5 H 0.4762 0.6787 0.2079 0.060 Uiso 1 1 calc R
C6 C 0.4690(4) 0.6303(4) 0.3771(15) 0.045(3) Uani 1 1 d .
H6 H 0.4798 0.6080 0.3117 0.053 Uiso 1 1 calc R
C7 C 0.4958(4) 0.5575(4) 0.6309(15) 0.045(3) Uani 1 1 d .
C8 C 0.5396(5) 0.5657(5) 0.5991(16) 0.050(3) Uani 1 1 d .
H8 H 0.5478 0.5911 0.5454 0.060 Uiso 1 1 calc R
C9 C 0.5716(4) 0.5351(4) 0.6489(17) 0.046(3) Uani 1 1 d .
C10 C 0.5607(4) 0.4974(4) 0.7351(15) 0.046(3) Uani 1 1 d .
C11 C 0.5163(4) 0.4879(4) 0.7689(18) 0.047(3) Uani 1 1 d .
C12 C 0.4851(4) 0.5192(3) 0.7196(16) 0.044(3) Uani 1 1 d .
C13 C 0.4426(4) 0.5135(4) 0.7337(15) 0.040(3) Uani 1 1 d .
C14 C 0.4226(4) 0.5539(4) 0.6617(18) 0.047(3) Uani 1 1 d .
C15 C 0.6171(6) 0.5453(5) 0.611(2) 0.066(4) Uani 1 1 d .
H15A H 0.6350 0.5376 0.7040 0.099 Uiso 1 1 calc R
H15B H 0.6199 0.5757 0.5886 0.099 Uiso 1 1 calc R
H15C H 0.6261 0.5292 0.5144 0.099 Uiso 1 1 calc R
C16 C 0.5943(5) 0.4651(5) 0.789(2) 0.069(4) Uani 1 1 d .
H16A H 0.6052 0.4500 0.6928 0.103 Uiso 1 1 calc R
H16B H 0.5816 0.4447 0.8645 0.103 Uiso 1 1 calc R
H16C H 0.6177 0.4799 0.8432 0.103 Uiso 1 1 calc R
C17 C 0.4588(6) 0.4488(5) 0.8730(16) 0.059(4) Uani 1 1 d .
C18 C 0.4445(6) 0.4107(4) 0.961(2) 0.063(4) Uani 1 1 d .
H18 H 0.4648 0.3905 0.9976 0.075 Uiso 1 1 calc R
C19 C 0.4031(6) 0.4039(6) 0.991(2) 0.075(5) Uani 1 1 d .
H19 H 0.3949 0.3800 1.0542 0.090 Uiso 1 1 calc R
C20 C 0.3720(6) 0.4313(6) 0.932(2) 0.076(5) Uani 1 1 d .
H20 H 0.3430 0.4246 0.9506 0.091 Uiso 1 1 calc R
C21 C 0.3820(5) 0.4678(5) 0.849(2) 0.062(4) Uani 1 1 d .
H21 H 0.3602 0.4862 0.8119 0.075 Uiso 1 1 calc R
C22 C 0.4263(4) 0.4779(4) 0.8169(16) 0.041(3) Uani 1 1 d .

loop_
_atom_site_aniso_label
_atom_site_aniso_U_11
_atom_site_aniso_U_22
_atom_site_aniso_U_33
_atom_site_aniso_U_23
_atom_site_aniso_U_13
_atom_site_aniso_U_12
I1 0.0723(8) 0.0648(8) 0.0474(8) -0.0009(4) 0.0061(4) -0.0052(4)
O1 0.044(6) 0.053(6) 0.098(9) -0.003(5) -0.006(5) 0.000(4)
N1 0.046(6) 0.026(5) 0.083(9) 0.008(5) -0.002(6) 0.007(4)
N2 0.046(6) 0.031(5) 0.063(7) -0.011(5) 0.002(5) -0.010(4)
C1 0.044(7) 0.032(6) 0.049(7) 0.001(5) 0.005(5) -0.006(5)
C2 0.026(5) 0.028(6) 0.058(8) -0.002(5) -0.009(5) -0.013(4)
C3 0.034(6) 0.037(6) 0.056(7) -0.012(6) -0.002(5) 0.013(5)
C4 0.057(8) 0.029(6) 0.073(9) -0.003(6) 0.005(7) 0.000(5)
C5 0.042(7) 0.072(9) 0.036(6) 0.015(6) -0.012(5) -0.003(6)
C6 0.052(8) 0.045(7) 0.037(7) 0.002(5) -0.014(5) 0.003(6)
C7 0.052(7) 0.037(6) 0.047(7) -0.016(5) -0.019(6) -0.002(5)
C8 0.064(9) 0.049(8) 0.037(7) -0.020(6) 0.007(6) -0.023(6)
C9 0.035(6) 0.046(7) 0.058(8) -0.019(6) -0.003(5) 0.010(5)
C10 0.061(8) 0.040(7) 0.036(6) -0.005(5) 0.003(6) 0.014(6)
C11 0.059(8) 0.029(6) 0.054(8) -0.009(5) -0.009(6) -0.004(5)
C12 0.070(9) 0.018(5) 0.045(7) -0.010(5) -0.001(6) -0.003(5)
C13 0.038(6) 0.040(6) 0.040(7) -0.003(5) -0.002(5) -0.009(5)
C14 0.035(7) 0.046(7) 0.061(8) -0.008(6) 0.001(6) -0.016(5)
C15 0.073(11) 0.059(9) 0.065(10) 0.001(7) -0.006(8) 0.015(8)
C16 0.059(9) 0.066(10) 0.082(12) -0.031(9) -0.009(8) 0.010(7)
C17 0.093(12) 0.045(8) 0.040(7) -0.006(6) -0.001(7) -0.006(7)
C18 0.089(12) 0.037(7) 0.062(10) 0.004(6) -0.005(8) 0.008(7)
C19 0.065(11) 0.093(13) 0.066(11) 0.011(9) 0.020(8) -0.021(9)
C20 0.073(11) 0.085(12) 0.070(11) -0.010(9) 0.033(9) -0.033(10)
C21 0.052(9) 0.060(9) 0.075(11) 0.003(8) 0.005(7) -0.006(7)
C22 0.046(7) 0.032(6) 0.046(7) 0.004(5) -0.002(5) 0.002(5)

loop_
_atom_type_symbol
_atom_type_description
_atom_type_scat_dispersion_real
_atom_type_scat_dispersion_imag
_atom_type_scat_source
C C 0.0033 0.0016 'International Tables Vol C Tables 4.2.6.8 and 6.1.1.4'
H H 0.0000 0.0000 'International Tables Vol C Tables 4.2.6.8 and 6.1.1.4'
N N 0.0061 0.0033 'International Tables Vol C Tables 4.2.6.8 and 6.1.1.4'
O O 0.0106 0.0060 'International Tables Vol C Tables 4.2.6.8 and 6.1.1.4'
I I -0.4742 1.8119 'International Tables Vol C Tables 4.2.6.8 and 6.1.1.4'

loop_
_geom_angle_atom_site_label_1
_geom_angle_atom_site_label_2
_geom_angle_atom_site_label_3
_geom_angle
C7 N1 C14 108.9(11)
C7 N1 C1 125.6(11)
C14 N1 C1 125.4(11)
C11 N2 C17 117.7(12)
C6 C1 C2 121.2(11)
C6 C1 N1 118.4(11)
C2 C1 N1 120.3(11)
C3 C2 C1 118.1(11)
C3 C2 I1 119.8(9)
C1 C2 I1 122.1(9)
C2 C3 C4 123.1(11)
C2 C3 H3 118.5
C4 C3 H3 118.5
C3 C4 C5 118.0(12)
C3 C4 H4 121.0
C5 C4 H4 121.0
C4 C5 C6 121.1(13)
C4 C5 H5 119.4
C6 C5 H5 119.4
C1 C6 C5 118.1(12)
C1 C6 H6 120.9
C5 C6 H6 120.9
N1 C7 C8 135.1(13)
N1 C7 C12 106.9(12)
C8 C7 C12 117.9(12)
C7 C8 C9 119.9(13)
C7 C8 H8 120.0
C9 C8 H8 120.0
C10 C9 C8 121.8(12)
C10 C9 C15 120.7(12)
C8 C9 C15 117.6(13)
C9 C10 C11 119.7(11)
C9 C10 C16 122.0(13)
C11 C10 C16 118.3(13)
N2 C11 C12 118.0(12)
N2 C11 C10 124.6(12)
C12 C11 C10 117.4(11)
C13 C12 C7 112.5(12)
C13 C12 C11 123.8(11)
C7 C12 C11 123.2(12)
C12 C13 C22 120.4(12)
C12 C13 C14 105.2(10)
C22 C13 C14 134.1(11)
O1 C14 N1 124.2(13)
O1 C14 C13 129.0(11)
N1 C14 C13 106.1(10)
C9 C15 H15A 109.5
C9 C15 H15B 109.5
H15A C15 H15B 109.5
C9 C15 H15C 109.5
H15A C15 H15C 109.5
H15B C15 H15C 109.5
C10 C16 H16A 109.5
C10 C16 H16B 109.5
H16A C16 H16B 109.5
C10 C16 H16C 109.5
H16A C16 H16C 109.5
H16B C16 H16C 109.5
N2 C17 C22 126.1(13)
N2 C17 C18 116.7(14)
C22 C17 C18 117.2(15)
C19 C18 C17 121.0(16)
C19 C18 H18 119.5
C17 C18 H18 119.5
C18 C19 C20 121.5(16)
C18 C19 H19 119.3
C20 C19 H19 119.3
C21 C20 C19 122.1(16)
C21 C20 H20 119.0
C19 C20 H20 119.0
C20 C21 C22 119.4(16)
C20 C21 H21 120.3
C22 C21 H21 120.3
C13 C22 C17 113.6(12)
C13 C22 C21 127.5(12)
C17 C22 C21 118.8(13)

loop_
_geom_bond_atom_site_label_1
_geom_bond_atom_site_label_2
_geom_bond_distance
I1 C2 2.084(12)
O1 C14 1.225(16)
N1 C7 1.382(17)
N1 C14 1.417(16)
N1 C1 1.436(15)
N2 C11 1.323(17)
N2 C17 1.37(2)
C1 C6 1.389(17)
C1 C2 1.390(17)
C2 C3 1.367(17)
C3 C4 1.37(2)
C3 H3 0.9300
C4 C5 1.38(2)
C4 H4 0.9300
C5 C6 1.408(19)
C5 H5 0.9300
C6 H6 0.9300
C7 C8 1.40(2)
C7 C12 1.418(18)
C8 C9 1.42(2)
C8 H8 0.9300
C9 C10 1.398(19)
C9 C15 1.47(2)
C10 C11 1.428(19)
C10 C16 1.503(19)
C11 C12 1.423(17)
C12 C13 1.330(18)
C13 C22 1.381(17)
C13 C14 1.507(19)
C15 H15A 0.9600
C15 H15B 0.9600
C15 H15C 0.9600
C16 H16A 0.9600
C16 H16B 0.9600
C16 H16C 0.9600
C17 C22 1.42(2)
C17 C18 1.44(2)
C18 C19 1.32(2)
C18 H18 0.9300
C19 C20 1.37(3)
C19 H19 0.9300
C20 C21 1.35(2)
C20 H20 0.9300
C21 C22 1.43(2)
C21 H21 0.9300

loop_
_geom_torsion_atom_site_label_1
_geom_torsion_atom_site_label_2
_geom_torsion_atom_site_label_3
_geom_torsion_atom_site_label_4
_geom_torsion
C7 N1 C1 C6 62.5(18)
C14 N1 C1 C6 -122.2(14)
C7 N1 C1 C2 -113.1(14)
C14 N1 C1 C2 62.2(18)
C6 C1 C2 C3 3.2(17)
N1 C1 C2 C3 178.7(11)
C6 C1 C2 I1 -175.4(9)
N1 C1 C2 I1 0.0(15)
C1 C2 C3 C4 -7.2(18)
I1 C2 C3 C4 171.5(10)
C2 C3 C4 C5 9(2)
C3 C4 C5 C6 -6(2)
C2 C1 C6 C5 -1.1(19)
N1 C1 C6 C5 -176.6(11)
C4 C5 C6 C1 2.7(19)
C14 N1 C7 C8 179.0(13)
C1 N1 C7 C8 -5(2)
C14 N1 C7 C12 -4.7(14)
C1 N1 C7 C12 171.3(12)
N1 C7 C8 C9 178.7(13)
C12 C7 C8 C9 2.8(17)
C7 C8 C9 C10 -2.3(18)
C7 C8 C9 C15 179.4(12)
C8 C9 C10 C11 2.6(19)
C15 C9 C10 C11 -179.2(12)
C8 C9 C10 C16 -179.7(12)
C15 C9 C10 C16 -2(2)
C17 N2 C11 C12 1.5(18)
C17 N2 C11 C10 179.0(12)
C9 C10 C11 N2 179.2(12)
C16 C10 C11 N2 1(2)
C9 C10 C11 C12 -3.3(18)
C16 C10 C11 C12 179.0(12)
N1 C7 C12 C13 6.8(15)
C8 C7 C12 C13 -176.2(11)
N1 C7 C12 C11 179.3(11)
C8 C7 C12 C11 -3.7(18)
N2 C11 C12 C13 -7(2)
C10 C11 C12 C13 175.6(12)
N2 C11 C12 C7 -178.4(12)
C10 C11 C12 C7 4.0(18)
C7 C12 C13 C22 -179.9(11)
C11 C12 C13 C22 8(2)
C7 C12 C13 C14 -5.7(14)
C11 C12 C13 C14 -178.1(12)
C7 N1 C14 O1 -169.7(13)
C1 N1 C14 O1 14(2)
C7 N1 C14 C13 1.4(14)
C1 N1 C14 C13 -174.6(12)
C12 C13 C14 O1 173.1(14)
C22 C13 C14 O1 -14(3)
C12 C13 C14 N1 2.6(14)
C22 C13 C14 N1 175.6(14)
C11 N2 C17 C22 3(2)
C11 N2 C17 C18 -179.1(12)
N2 C17 C18 C19 -180.0(15)
C22 C17 C18 C19 -2(2)
C17 C18 C19 C20 4(3)
C18 C19 C20 C21 -4(3)
C19 C20 C21 C22 1(3)
C12 C13 C22 C17 -3.3(18)
C14 C13 C22 C17 -175.5(13)
C12 C13 C22 C21 177.5(14)
C14 C13 C22 C21 5(2)
N2 C17 C22 C13 -1.7(19)
C18 C17 C22 C13 180.0(12)
N2 C17 C22 C21 177.6(13)
C18 C17 C22 C21 -0.7(19)
C20 C21 C22 C13 180.0(15)
C20 C21 C22 C17 1(2)
